data_4512521
loop_
_publ_author_name
'Prohens, Rafel'
'Barbas, Rafael'
'Portell, Anna'
'Font-Bardia, Merc\`e'
'Alcob\'e, Xavier'
'Puigjaner, Cristina'

_publ_section_title
;
 Expanding the Crystal Form Landscape of the Antiviral Drug Adefovir
 Dipivoxil
;
_journal_issue 1
_journal_name_full 'Crystal Growth &amp; Design'
_journal_page_first 475
_journal_paper_doi 10.1021/cg501542h
_journal_volume 15
_journal_year 2015
_chemical_formula_moiety 'C20 H32 N5 O8 P, 0.5(C2 H6 O2)'
_chemical_formula_sum 'C21 H35 N5 O9 P'
_chemical_formula_weight 532.51
_chemical_name_systematic
;
 ?
;
_space_group_IT_number 2
_symmetry_cell_setting triclinic
_symmetry_space_group_name_Hall '-P 1'
_symmetry_space_group_name_H-M 'P -1'
_atom_sites_solution_hydrogens geom
_atom_sites_solution_primary direct
_atom_sites_solution_secondary difmap
_audit_creation_method SHELXL-97
_cell_angle_alpha 108.71(3)
_cell_angle_beta 113.68(3)
_cell_angle_gamma 98.42(4)
_cell_formula_units_Z 2
_cell_length_a 10.555(7)
_cell_length_b 12.005(7)
_cell_length_c 13.366(6)
_cell_measurement_reflns_used 1191
_cell_measurement_temperature 293(2)
_cell_measurement_theta_max 31
_cell_measurement_theta_min 3
_cell_volume 1393.1(16)
_computing_cell_refinement AUTOMAR
_computing_data_collection MARXDS
_computing_data_reduction MARSCALE
_computing_molecular_graphics 'ORTEP (Brueggermann and Smith, 1990)'
_computing_publication_material 'PLATON (Spek, 1990)'
_computing_structure_refinement 'SHELXL-97 (Sheldrick, 1997)'
_computing_structure_solution 'SHELXS-97 (Sheldrick, 1997)'
_diffrn_ambient_temperature 293(2)
_diffrn_measured_fraction_theta_full 0.937
_diffrn_measured_fraction_theta_max 0.798
_diffrn_measurement_device_type 'MAR345 with image plate detector'
_diffrn_measurement_method 'phi scan'
_diffrn_radiation_monochromator graphite
_diffrn_radiation_source 'fine-focus sealed tube'
_diffrn_radiation_type MoK\a
_diffrn_radiation_wavelength 0.71073
_diffrn_reflns_av_R_equivalents 0.0499
_diffrn_reflns_av_sigmaI/netI 0.0520
_diffrn_reflns_limit_h_max 15
_diffrn_reflns_limit_h_min -15
_diffrn_reflns_limit_k_max 17
_diffrn_reflns_limit_k_min -17
_diffrn_reflns_limit_l_max 20
_diffrn_reflns_limit_l_min -16
_diffrn_reflns_number 15052
_diffrn_reflns_theta_full 25.00
_diffrn_reflns_theta_max 32.38
_diffrn_reflns_theta_min 2.78
_diffrn_standards_number nne
_exptl_absorpt_coefficient_mu 0.153
_exptl_absorpt_correction_T_max 0.98
_exptl_absorpt_correction_T_min 0.97
_exptl_absorpt_correction_type empirical
_exptl_absorpt_process_details SADABS
_exptl_crystal_colour colourless
_exptl_crystal_density_diffrn 1.269
_exptl_crystal_density_method 'not measured'
_exptl_crystal_description prism
_exptl_crystal_F_000 566
_exptl_crystal_size_max 0.2
_exptl_crystal_size_mid 0.1
_exptl_crystal_size_min 0.1
_refine_diff_density_max 0.292
_refine_diff_density_min -0.255
_refine_diff_density_rms 0.044
_refine_ls_extinction_method none
_refine_ls_goodness_of_fit_ref 1.100
_refine_ls_hydrogen_treatment constr
_refine_ls_matrix_type full
_refine_ls_number_parameters 388
_refine_ls_number_reflns 7961
_refine_ls_number_restraints 5
_refine_ls_restrained_S_all 1.106
_refine_ls_R_factor_all 0.1114
_refine_ls_R_factor_gt 0.0629
_refine_ls_shift/su_max 0.001
_refine_ls_shift/su_mean 0.000
_refine_ls_structure_factor_coef Fsqd
_refine_ls_weighting_details 'calc w=1/[\s^2^(Fo^2^)+(0.0713P)^2^+0.0979P] where P=(Fo^2^+2Fc^2^)/3'
_refine_ls_weighting_scheme calc
_refine_ls_wR_factor_gt 0.1542
_refine_ls_wR_factor_ref 0.1717
_reflns_number_gt 4875
_reflns_number_total 7961
_reflns_threshold_expression >2sigma(I)
_cod_data_source_file cg501542h_si_005.cif
_cod_data_source_block anmm145a
_cod_depositor_comments 'Adding full bibliography for 4512519--4512522.cif.'
_cod_original_cell_volume 1393.1(14)
_cod_original_sg_symbol_H-M P-1
_cod_database_code 4512521

loop_
_symmetry_equiv_pos_as_xyz
'x, y, z'
'-x, -y, -z'

loop_
_atom_site_label
_atom_site_type_symbol
_atom_site_fract_x
_atom_site_fract_y
_atom_site_fract_z
_atom_site_U_iso_or_equiv
_atom_site_adp_type
_atom_site_occupancy
_atom_site_symmetry_multiplicity
_atom_site_calc_flag
_atom_site_refinement_flags
_atom_site_disorder_assembly
_atom_site_disorder_group
P1 P 0.76676(6) 0.92851(5) 0.48199(5) 0.04656(15) Uani 1 1 d . . .
O1 O 0.90088(15) 1.13731(12) 0.68051(12) 0.0483(3) Uani 1 1 d . . .
O2 O 0.87696(17) 0.86537(14) 0.50531(14) 0.0575(4) Uani 1 1 d . . .
O3 O 0.60368(17) 0.83763(13) 0.40806(14) 0.0575(4) Uani 1 1 d . . .
O4 O 0.56965(17) 0.71404(14) 0.50403(14) 0.0583(4) Uani 1 1 d . . .
O5 O 0.3346(2) 0.7048(2) 0.4213(2) 0.0928(6) Uani 1 1 d U . .
O6 O 0.76846(16) 1.00728(13) 0.40862(12) 0.0499(3) Uani 1 1 d . . .
O7 O 0.65935(19) 0.91700(16) 0.20158(15) 0.0664(4) Uani 1 1 d U . .
O8 O 0.6605(2) 0.72896(19) 0.1948(2) 0.0878(6) Uani 1 1 d U . .
N1 N 0.9551(2) 1.67664(16) 0.60224(16) 0.0546(4) Uani 1 1 d . . .
H1N H 0.9295 1.7410 0.6003 0.066 Uiso 1 1 calc R . .
H1NA H 0.9791 1.6370 0.5501 0.066 Uiso 1 1 calc R . .
N2 N 0.9192(2) 1.70285(16) 0.76669(16) 0.0526(4) Uani 1 1 d . . .
N3 N 0.9503(2) 1.56327(16) 0.86594(15) 0.0513(4) Uani 1 1 d . . .
N4 N 1.04245(18) 1.45070(15) 0.62862(14) 0.0438(4) Uani 1 1 d . . .
N5 N 1.03472(18) 1.40015(14) 0.77528(14) 0.0445(4) Uani 1 1 d . . .
C1 C 0.9577(2) 1.63820(17) 0.68596(17) 0.0448(4) Uani 1 1 d . . .
C2 C 0.9187(3) 1.6609(2) 0.8491(2) 0.0602(6) Uani 1 1 d . . .
H2 H 0.8919 1.7082 0.9027 0.072 Uiso 1 1 calc R . .
C3 C 0.9910(2) 1.50368(17) 0.78496(16) 0.0408(4) Uani 1 1 d . . .
C4 C 0.9970(2) 1.53369(16) 0.69560(16) 0.0405(4) Uani 1 1 d . . .
C5 C 1.0629(2) 1.37386(18) 0.68048(18) 0.0469(4) Uani 1 1 d . . .
H5 H 1.0942 1.3069 0.6547 0.056 Uiso 1 1 calc R . .
C6 C 1.0429(2) 1.33096(18) 0.84853(18) 0.0489(5) Uani 1 1 d . . .
H6A H 1.0556 1.3853 0.9258 0.059 Uiso 1 1 calc R . .
H6B H 1.1269 1.3020 0.8629 0.059 Uiso 1 1 calc R . .
C7 C 0.9073(2) 1.22211(19) 0.78744(19) 0.0499(5) Uani 1 1 d . . .
H7A H 0.9100 1.1820 0.8405 0.060 Uiso 1 1 calc R . .
H7B H 0.8218 1.2493 0.7671 0.060 Uiso 1 1 calc R . .
C8 C 0.7680(2) 1.0382(2) 0.6122(2) 0.0536(5) Uani 1 1 d . . .
H8A H 0.6868 1.0701 0.5865 0.064 Uiso 1 1 calc R . .
H8B H 0.7569 0.9971 0.6613 0.064 Uiso 1 1 calc R . .
C9 C 0.5710(3) 0.7132(2) 0.3981(2) 0.0603(6) Uani 1 1 d . . .
H9A H 0.4766 0.6627 0.3286 0.072 Uiso 1 1 calc R . .
H9B H 0.6440 0.6777 0.3873 0.072 Uiso 1 1 calc R . .
C10 C 0.4392(3) 0.7095(2) 0.5052(2) 0.0542(5) Uani 1 1 d U A .
C11 C 0.4494(3) 0.7147(2) 0.6227(2) 0.0575(5) Uani 1 1 d . . .
C12 C 0.302(2) 0.718(2) 0.6230(19) 0.094(5) Uani 0.50 1 d P A 1
H12A H 0.3103 0.7219 0.6982 0.140 Uiso 0.50 1 calc PR A 1
H12B H 0.2255 0.6446 0.5583 0.140 Uiso 0.50 1 calc PR A 1
H12C H 0.2807 0.7898 0.6126 0.140 Uiso 0.50 1 calc PR A 1
C13 C 0.4729(12) 0.5913(9) 0.6311(14) 0.076(3) Uani 0.50 1 d P A 1
H13A H 0.4794 0.5919 0.7050 0.113 Uiso 0.50 1 calc PR A 1
H13B H 0.5615 0.5848 0.6292 0.113 Uiso 0.50 1 calc PR A 1
H13C H 0.3921 0.5219 0.5644 0.113 Uiso 0.50 1 calc PR A 1
C14 C 0.5810(11) 0.8255(11) 0.7332(10) 0.079(2) Uani 0.50 1 d P A 1
H14A H 0.5835 0.8259 0.8059 0.118 Uiso 0.50 1 calc PR A 1
H14B H 0.5704 0.9019 0.7282 0.118 Uiso 0.50 1 calc PR A 1
H14C H 0.6701 0.8167 0.7334 0.118 Uiso 0.50 1 calc PR A 1
C12' C 0.3046(18) 0.691(2) 0.6121(13) 0.082(4) Uani 0.50 1 d P A 2
H12D H 0.3112 0.6950 0.6870 0.123 Uiso 0.50 1 calc PR A 2
H12E H 0.2437 0.6098 0.5496 0.123 Uiso 0.50 1 calc PR A 2
H12F H 0.2632 0.7519 0.5926 0.123 Uiso 0.50 1 calc PR A 2
C13' C 0.5283(12) 0.6307(10) 0.6591(13) 0.077(3) Uani 0.50 1 d P A 2
H13D H 0.6239 0.6546 0.6672 0.116 Uiso 0.50 1 calc PR A 2
H13E H 0.4755 0.5471 0.5992 0.116 Uiso 0.50 1 calc PR A 2
H13F H 0.5366 0.6357 0.7348 0.116 Uiso 0.50 1 calc PR A 2
C14' C 0.5349(10) 0.8525(10) 0.7110(9) 0.073(2) Uani 0.50 1 d P A 2
H14D H 0.6308 0.8726 0.7189 0.109 Uiso 0.50 1 calc PR A 2
H14E H 0.5424 0.8658 0.7882 0.109 Uiso 0.50 1 calc PR A 2
H14F H 0.4844 0.9043 0.6806 0.109 Uiso 0.50 1 calc PR A 2
C15 C 0.7953(3) 0.9723(2) 0.3094(2) 0.0569(5) Uani 1 1 d U . .
H15A H 0.8496 0.9138 0.3128 0.068 Uiso 1 1 calc R . .
H15B H 0.8528 1.0447 0.3113 0.068 Uiso 1 1 calc R . .
C16 C 0.6003(3) 0.7933(2) 0.1531(2) 0.0654(6) Uani 1 1 d U B .
C17 C 0.4477(3) 0.7464(3) 0.0454(3) 0.0795(8) Uani 1 1 d . . .
C18' C 0.3634(7) 0.6413(7) 0.0711(6) 0.0906(18) Uani 0.50 1 d P B 3
H18A H 0.4195 0.5866 0.0854 0.136 Uiso 0.50 1 calc PR B 3
H18B H 0.2689 0.5944 0.0025 0.136 Uiso 0.50 1 calc PR B 3
H18C H 0.3523 0.6814 0.1404 0.136 Uiso 0.50 1 calc PR B 3
C19' C 0.4619(14) 0.6714(13) -0.0575(12) 0.130(6) Uani 0.50 1 d P B 3
H19A H 0.5234 0.6228 -0.0344 0.195 Uiso 0.50 1 calc PR B 3
H19B H 0.5043 0.7248 -0.0838 0.195 Uiso 0.50 1 calc PR B 3
H19C H 0.3672 0.6172 -0.1219 0.195 Uiso 0.50 1 calc PR B 3
C20' C 0.3570(8) 0.8199(7) 0.0609(8) 0.108(3) Uani 0.50 1 d P B 3
H20A H 0.2617 0.7819 -0.0081 0.162 Uiso 0.50 1 calc PR B 3
H20B H 0.3987 0.9013 0.0698 0.162 Uiso 0.50 1 calc PR B 3
H20C H 0.3494 0.8260 0.1316 0.162 Uiso 0.50 1 calc PR B 3
C19 C 0.4197(12) 0.6283(10) -0.0517(13) 0.107(5) Uani 0.50 1 d P B 4
H19D H 0.3225 0.6032 -0.1164 0.160 Uiso 0.50 1 calc PR B 4
H19E H 0.4300 0.5659 -0.0214 0.160 Uiso 0.50 1 calc PR B 4
H19F H 0.4885 0.6390 -0.0806 0.160 Uiso 0.50 1 calc PR B 4
C18 C 0.3452(7) 0.7435(8) 0.0955(6) 0.0853(17) Uani 0.50 1 d P B 4
H18D H 0.3767 0.8211 0.1630 0.128 Uiso 0.50 1 calc PR B 4
H18E H 0.3437 0.6774 0.1211 0.128 Uiso 0.50 1 calc PR B 4
H18F H 0.2491 0.7302 0.0348 0.128 Uiso 0.50 1 calc PR B 4
C20 C 0.4226(7) 0.8429(6) -0.0147(5) 0.0811(16) Uani 0.50 1 d P B 4
H20D H 0.4370 0.9216 0.0444 0.122 Uiso 0.50 1 calc PR B 4
H20E H 0.3249 0.8121 -0.0802 0.122 Uiso 0.50 1 calc PR B 4
H20F H 0.4908 0.8528 -0.0443 0.122 Uiso 0.50 1 calc PR B 4
C1W C 0.0486(4) 0.9991(3) -0.0292(3) 0.0906(9) Uani 1 1 d D . .
O1W O -0.0111(6) 0.9654(9) -0.1550(5) 0.0719(16) Uani 0.50 1 d PD . .
H1W H -0.0053 0.9016 -0.1971 0.108 Uiso 0.50 1 calc PR . .
O1W' O -0.0702(6) 0.9542(8) -0.1549(6) 0.0712(16) Uani 0.50 1 d PD . .
H1W' H -0.1084 0.8789 -0.1839 0.107 Uiso 0.50 1 calc PR . .

loop_
_atom_site_aniso_label
_atom_site_aniso_U_11
_atom_site_aniso_U_22
_atom_site_aniso_U_33
_atom_site_aniso_U_23
_atom_site_aniso_U_13
_atom_site_aniso_U_12
P1 0.0507(3) 0.0416(3) 0.0469(3) 0.0195(2) 0.0223(2) 0.0143(2)
O1 0.0536(8) 0.0436(7) 0.0465(8) 0.0158(6) 0.0258(7) 0.0133(6)
O2 0.0619(9) 0.0530(8) 0.0606(9) 0.0263(7) 0.0285(8) 0.0231(7)
O3 0.0578(9) 0.0486(8) 0.0591(9) 0.0232(7) 0.0232(8) 0.0109(7)
O4 0.0605(9) 0.0581(9) 0.0571(9) 0.0257(7) 0.0281(8) 0.0171(7)
O5 0.0737(12) 0.1198(17) 0.0823(14) 0.0537(13) 0.0261(10) 0.0309(12)
O6 0.0566(8) 0.0469(7) 0.0482(8) 0.0220(6) 0.0253(7) 0.0161(6)
O7 0.0657(9) 0.0670(10) 0.0581(9) 0.0241(8) 0.0256(7) 0.0161(8)
O8 0.0816(13) 0.0768(12) 0.0955(15) 0.0350(11) 0.0335(12) 0.0289(10)
N1 0.0692(12) 0.0513(9) 0.0558(11) 0.0271(8) 0.0353(10) 0.0262(9)
N2 0.0646(11) 0.0495(9) 0.0479(10) 0.0199(8) 0.0294(9) 0.0235(9)
N3 0.0617(10) 0.0493(9) 0.0472(9) 0.0198(8) 0.0290(8) 0.0209(8)
N4 0.0512(9) 0.0417(8) 0.0457(9) 0.0197(7) 0.0271(8) 0.0189(7)
N5 0.0524(9) 0.0398(8) 0.0428(8) 0.0180(7) 0.0234(7) 0.0152(7)
C1 0.0505(10) 0.0418(9) 0.0437(10) 0.0179(8) 0.0235(9) 0.0155(8)
C2 0.0725(15) 0.0595(13) 0.0549(13) 0.0237(11) 0.0342(12) 0.0274(12)
C3 0.0434(9) 0.0399(9) 0.0379(9) 0.0159(7) 0.0186(8) 0.0140(8)
C4 0.0452(9) 0.0378(8) 0.0406(9) 0.0168(7) 0.0216(8) 0.0144(8)
C5 0.0575(12) 0.0431(9) 0.0476(11) 0.0201(8) 0.0295(10) 0.0207(9)
C6 0.0603(12) 0.0465(10) 0.0444(10) 0.0221(9) 0.0257(10) 0.0200(9)
C7 0.0606(12) 0.0473(10) 0.0482(11) 0.0210(9) 0.0309(10) 0.0176(9)
C8 0.0573(12) 0.0507(11) 0.0544(12) 0.0236(10) 0.0277(10) 0.0151(10)
C9 0.0701(14) 0.0499(11) 0.0591(13) 0.0219(10) 0.0321(12) 0.0131(11)
C10 0.0564(11) 0.0482(10) 0.0584(12) 0.0231(10) 0.0280(9) 0.0147(9)
C11 0.0555(12) 0.0579(12) 0.0584(13) 0.0247(11) 0.0273(11) 0.0157(10)
C12 0.084(8) 0.096(7) 0.128(11) 0.057(7) 0.064(8) 0.039(7)
C13 0.098(7) 0.065(5) 0.094(7) 0.045(5) 0.060(6) 0.041(5)
C14 0.073(6) 0.083(6) 0.055(4) 0.022(3) 0.020(4) 0.007(4)
C12' 0.052(5) 0.121(11) 0.061(5) 0.048(5) 0.018(4) 0.003(6)
C13' 0.096(7) 0.087(7) 0.084(7) 0.057(6) 0.055(6) 0.037(5)
C14' 0.068(6) 0.075(5) 0.057(5) 0.018(3) 0.027(4) 0.009(4)
C15 0.0568(11) 0.0577(12) 0.0554(11) 0.0242(10) 0.0276(8) 0.0128(10)
C16 0.0643(15) 0.0662(14) 0.0612(14) 0.0204(11) 0.0310(12) 0.0202(11)
C17 0.0717(17) 0.0832(19) 0.0646(16) 0.0181(14) 0.0264(14) 0.0221(15)
C18' 0.080(4) 0.098(5) 0.087(4) 0.044(4) 0.032(3) 0.022(4)
C19' 0.092(8) 0.176(15) 0.052(4) 0.002(7) 0.013(5) 0.022(8)
C20' 0.074(4) 0.083(4) 0.118(6) 0.020(4) 0.015(4) 0.034(4)
C19 0.077(6) 0.078(5) 0.100(7) -0.011(5) 0.020(5) 0.030(5)
C18 0.064(3) 0.107(5) 0.080(4) 0.038(4) 0.031(3) 0.028(4)
C20 0.086(4) 0.080(4) 0.060(3) 0.029(3) 0.020(3) 0.027(3)
C1W 0.099(2) 0.0715(18) 0.084(2) 0.0256(16) 0.0328(18) 0.0263(17)
O1W 0.097(4) 0.061(3) 0.064(3) 0.026(2) 0.041(3) 0.034(4)
O1W' 0.088(4) 0.056(2) 0.068(3) 0.027(2) 0.033(3) 0.028(3)

loop_
_atom_type_symbol
_atom_type_description
_atom_type_scat_dispersion_real
_atom_type_scat_dispersion_imag
_atom_type_scat_source
C C 0.0033 0.0016 'International Tables Vol C Tables 4.2.6.8 and 6.1.1.4'
H H 0.0000 0.0000 'International Tables Vol C Tables 4.2.6.8 and 6.1.1.4'
N N 0.0061 0.0033 'International Tables Vol C Tables 4.2.6.8 and 6.1.1.4'
O O 0.0106 0.0060 'International Tables Vol C Tables 4.2.6.8 and 6.1.1.4'
P P 0.1023 0.0942 'International Tables Vol C Tables 4.2.6.8 and 6.1.1.4'

loop_
_geom_angle_atom_site_label_1
_geom_angle_atom_site_label_2
_geom_angle_atom_site_label_3
_geom_angle
_geom_angle_site_symmetry_3
O2 P1 O6 116.87(9) .
O2 P1 O3 113.92(10) .
O6 P1 O3 103.15(9) .
O2 P1 C8 116.64(11) .
O6 P1 C8 101.95(10) .
O3 P1 C8 102.26(11) .
C8 O1 C7 110.68(16) .
C9 O3 P1 121.06(16) .
C10 O4 C9 115.82(19) .
C15 O6 P1 124.74(15) .
C16 O7 C15 117.6(2) .
C1 N1 H1N 120.0 .
C1 N1 H1NA 120.0 .
H1N N1 H1NA 120.0 .
C2 N2 C1 117.73(19) .
C2 N3 C3 109.44(18) .
C5 N4 C4 102.61(16) .
C5 N5 C3 105.50(16) .
C5 N5 C6 127.86(17) .
C3 N5 C6 126.60(16) .
N1 C1 N2 118.40(18) .
N1 C1 C4 124.06(18) .
N2 C1 C4 117.53(18) .
N3 C2 N2 130.5(2) .
N3 C2 H2 114.8 .
N2 C2 H2 114.8 .
N3 C3 N5 126.85(17) .
N3 C3 C4 127.39(18) .
N5 C3 C4 105.76(16) .
C3 C4 N4 111.44(16) .
C3 C4 C1 117.42(17) .
N4 C4 C1 131.14(17) .
N4 C5 N5 114.69(17) .
N4 C5 H5 122.7 .
N5 C5 H5 122.7 .
N5 C6 C7 111.12(18) .
N5 C6 H6A 109.4 .
C7 C6 H6A 109.4 .
N5 C6 H6B 109.4 .
C7 C6 H6B 109.4 .
H6A C6 H6B 108.0 .
O1 C7 C6 107.82(16) .
O1 C7 H7A 110.1 .
C6 C7 H7A 110.1 .
O1 C7 H7B 110.1 .
C6 C7 H7B 110.1 .
H7A C7 H7B 108.5 .
O1 C8 P1 109.77(15) .
O1 C8 H8A 109.7 .
P1 C8 H8A 109.7 .
O1 C8 H8B 109.7 .
P1 C8 H8B 109.7 .
H8A C8 H8B 108.2 .
O4 C9 O3 109.32(18) .
O4 C9 H9A 109.8 .
O3 C9 H9A 109.8 .
O4 C9 H9B 109.8 .
O3 C9 H9B 109.8 .
H9A C9 H9B 108.3 .
O5 C10 O4 121.3(2) .
O5 C10 C11 126.6(2) .
O4 C10 C11 112.0(2) .
C12' C11 C13' 114.7(9) .
C12' C11 C10 109.5(5) .
C13' C11 C10 109.7(6) .
C12' C11 C14' 106.9(10) .
C13' C11 C14' 112.0(5) .
C10 C11 C14' 103.4(4) .
C12' C11 C14 121.3(9) .
C10 C11 C14 111.9(5) .
C10 C11 C12 110.2(7) .
C14 C11 C12 111.8(10) .
C10 C11 C13 107.6(6) .
C14 C11 C13 108.1(6) .
C12 C11 C13 106.9(9) .
C11 C12 H12A 109.5 .
C11 C12 H12B 109.5 .
H12A C12 H12B 109.5 .
C11 C12 H12C 109.5 .
H12A C12 H12C 109.5 .
H12B C12 H12C 109.5 .
C11 C13 H13A 109.5 .
C11 C13 H13B 109.5 .
H13A C13 H13B 109.5 .
C11 C13 H13C 109.5 .
H13A C13 H13C 109.5 .
H13B C13 H13C 109.5 .
C11 C14 H14A 109.5 .
C11 C14 H14B 109.5 .
H14A C14 H14B 109.5 .
C11 C14 H14C 109.5 .
H14A C14 H14C 109.5 .
H14B C14 H14C 109.5 .
C11 C12' H12D 109.5 .
C11 C12' H12E 109.5 .
H12D C12' H12E 109.5 .
C11 C12' H12F 109.5 .
H12D C12' H12F 109.5 .
H12E C12' H12F 109.5 .
C11 C13' H13D 109.5 .
C11 C13' H13E 109.5 .
H13D C13' H13E 109.5 .
C11 C13' H13F 109.5 .
H13D C13' H13F 109.5 .
H13E C13' H13F 109.5 .
C11 C14' H14D 109.5 .
C11 C14' H14E 109.5 .
H14D C14' H14E 109.5 .
C11 C14' H14F 109.5 .
H14D C14' H14F 109.5 .
H14E C14' H14F 109.5 .
O6 C15 O7 108.75(18) .
O6 C15 H15A 109.9 .
O7 C15 H15A 109.9 .
O6 C15 H15B 109.9 .
O7 C15 H15B 109.9 .
H15A C15 H15B 108.3 .
O8 C16 O7 122.5(3) .
O8 C16 C17 124.7(3) .
O7 C16 C17 112.7(3) .
C20' C17 C19' 134.6(8) .
C19 C17 C18 114.9(6) .
C20' C17 C16 114.4(4) .
C19' C17 C16 105.1(6) .
C19 C17 C16 113.2(6) .
C18 C17 C16 105.6(3) .
C19 C17 C20 105.8(7) .
C18 C17 C20 105.7(4) .
C16 C17 C20 111.5(3) .
C20' C17 C18' 91.4(5) .
C19' C17 C18' 102.8(7) .
C17 C18' H18A 109.5 .
C17 C18' H18B 109.5 .
H18A C18' H18B 109.5 .
C17 C18' H18C 109.5 .
H18A C18' H18C 109.5 .
H18B C18' H18C 109.5 .
C17 C19' H19A 109.5 .
C17 C19' H19B 109.5 .
H19A C19' H19B 109.5 .
C17 C19' H19C 109.5 .
H19A C19' H19C 109.5 .
H19B C19' H19C 109.5 .
C17 C20' H20A 109.5 .
C17 C20' H20B 109.5 .
H20A C20' H20B 109.5 .
C17 C20' H20C 109.5 .
H20A C20' H20C 109.5 .
H20B C20' H20C 109.5 .
C17 C19 H19D 109.5 .
C17 C19 H19E 109.5 .
H19D C19 H19E 109.5 .
C17 C19 H19F 109.5 .
H19D C19 H19F 109.5 .
H19E C19 H19F 109.5 .
C17 C18 H18D 109.5 .
C17 C18 H18E 109.5 .
H18D C18 H18E 109.5 .
C17 C18 H18F 109.5 .
H18D C18 H18F 109.5 .
H18E C18 H18F 109.5 .
C17 C20 H20D 109.5 .
C17 C20 H20E 109.5 .
H20D C20 H20E 109.5 .
C17 C20 H20F 109.5 .
H20D C20 H20F 109.5 .
H20E C20 H20F 109.5 .
O1W C1W O1W' 24.4(3) .
O1W C1W C1W 121.1(4) 2_575
O1W' C1W C1W 96.8(4) 2_575
O1W' O1W C1W 83.7(10) .
O1W' O1W H1W 109.5 .
C1W O1W H1W 118.9 .
O1W O1W' C1W 71.9(10) .
O1W O1W' H1W' 109.5 .
C1W O1W' H1W' 110.4 .

loop_
_geom_bond_atom_site_label_1
_geom_bond_atom_site_label_2
_geom_bond_distance
_geom_bond_site_symmetry_2
P1 O2 1.4639(18) .
P1 O6 1.5686(16) .
P1 O3 1.588(2) .
P1 C8 1.809(2) .
O1 C8 1.415(3) .
O1 C7 1.433(2) .
O3 C9 1.433(3) .
O4 C10 1.377(3) .
O4 C9 1.419(3) .
O5 C10 1.193(3) .
O6 C15 1.413(3) .
O7 C16 1.342(3) .
O7 C15 1.422(3) .
O8 C16 1.203(3) .
N1 C1 1.333(2) .
N1 H1N 0.8600 .
N1 H1NA 0.8600 .
N2 C2 1.352(3) .
N2 C1 1.356(3) .
N3 C2 1.327(3) .
N3 C3 1.354(3) .
N4 C5 1.314(2) .
N4 C4 1.392(2) .
N5 C5 1.367(2) .
N5 C3 1.374(2) .
N5 C6 1.460(2) .
C1 C4 1.406(3) .
C2 H2 0.9300 .
C3 C4 1.375(3) .
C5 H5 0.9300 .
C6 C7 1.501(3) .
C6 H6A 0.9700 .
C6 H6B 0.9700 .
C7 H7A 0.9700 .
C7 H7B 0.9700 .
C8 H8A 0.9700 .
C8 H8B 0.9700 .
C9 H9A 0.9700 .
C9 H9B 0.9700 .
C10 C11 1.510(3) .
C11 C12' 1.452(18) .
C11 C13' 1.478(14) .
C11 C14' 1.548(12) .
C11 C14 1.559(12) .
C11 C12 1.56(2) .
C11 C13 1.569(13) .
C12 H12A 0.9600 .
C12 H12B 0.9600 .
C12 H12C 0.9600 .
C13 H13A 0.9600 .
C13 H13B 0.9600 .
C13 H13C 0.9600 .
C14 H14A 0.9600 .
C14 H14B 0.9600 .
C14 H14C 0.9600 .
C12' H12D 0.9600 .
C12' H12E 0.9600 .
C12' H12F 0.9600 .
C13' H13D 0.9600 .
C13' H13E 0.9600 .
C13' H13F 0.9600 .
C14' H14D 0.9600 .
C14' H14E 0.9600 .
C14' H14F 0.9600 .
C15 H15A 0.9700 .
C15 H15B 0.9700 .
C16 C17 1.528(4) .
C17 C20' 1.425(7) .
C17 C19' 1.461(14) .
C17 C19 1.473(11) .
C17 C18 1.486(7) .
C17 C20 1.605(6) .
C17 C18' 1.642(7) .
C18' H18A 0.9600 .
C18' H18B 0.9600 .
C18' H18C 0.9600 .
C19' H19A 0.9600 .
C19' H19B 0.9600 .
C19' H19C 0.9600 .
C20' H20A 0.9600 .
C20' H20B 0.9600 .
C20' H20C 0.9600 .
C19 H19D 0.9600 .
C19 H19E 0.9600 .
C19 H19F 0.9600 .
C18 H18D 0.9600 .
C18 H18E 0.9600 .
C18 H18F 0.9600 .
C20 H20D 0.9600 .
C20 H20E 0.9600 .
C20 H20F 0.9600 .
C1W O1W 1.423(7) .
C1W O1W' 1.489(7) .
C1W C1W 1.515(7) 2_575
O1W O1W' 0.619(7) .
O1W H1W 0.8200 .
O1W' H1W' 0.8200 .
